data_4124228
loop_
_publ_author_name
'Pinkowicz, Dawid'
'Rams, Micha\/l'
'Mi\<sek, Martin'
'Kamenev, Konstantin V.'
'Tomkowiak, Hanna'
'Katrusiak, Andrzej'
'Sieklucka, Barbara'

_publ_section_title
;
 Enforcing Multifunctionality: A Pressure-Induced Spin-Crossover
 Photomagnet.
;
_journal_issue 27
_journal_name_full 'Journal of the American Chemical Society'
_journal_page_first 8795
_journal_page_last 8802
_journal_paper_doi 10.1021/jacs.5b04303
_journal_volume 137
_journal_year 2015
_chemical_formula_moiety 'C32 H32 Fe2 N24 Nb, 4(H2 O)'
_chemical_formula_sum 'C32 H40 Fe2 N24 Nb O4'
_chemical_formula_weight 1029.49
_chemical_name_systematic
; 
 ? 
;
_space_group_IT_number 88
_symmetry_cell_setting tetragonal
_symmetry_space_group_name_Hall '-I 4ad'
_symmetry_space_group_name_H-M 'I 41/a :2'
_atom_sites_solution_hydrogens geom
_atom_sites_solution_primary direct
_atom_sites_solution_secondary difmap
_audit_creation_method SHELXL-97
_cell_angle_alpha 90.00
_cell_angle_beta 90.00
_cell_angle_gamma 90.00
_cell_formula_units_Z 4
_cell_length_a 20.546(5)
_cell_length_b 20.546(5)
_cell_length_c 9.061(17)
_cell_measurement_pressure 2360000
_cell_measurement_temperature 296(2)
_cell_measurement_theta_max 28.24
_cell_measurement_theta_min 3.73
_cell_volume 3825(7)
_computing_cell_refinement 'CrysAlis (Oxford Diffraction, 2002)'
_computing_data_collection 'CrysAlis (Oxford Diffraction, 2002)'
_computing_data_reduction 'CrysAlis (Oxford Diffraction, 2002)'
_computing_molecular_graphics
;
Mercury
;
_computing_publication_material 'SHELXL-97 (Sheldrick, 1997)'
_computing_structure_refinement 'SHELXL-97 (Sheldrick, 1997)'
_computing_structure_solution 'SHELXS-97 (Sheldrick, 1997)'
_diffrn_ambient_temperature 296(2)
_diffrn_measured_fraction_theta_full 0.424
_diffrn_measured_fraction_theta_max 0.424
_diffrn_measurement_device_type 'Kuma KM4CCD \k geometry'
_diffrn_measurement_method
;
HP omega scans - for more details see:
A. Budzianowski, A. Katrusiak in High-Pressure Crystallography
(Eds.: A. Katrusiak, P. F. McMillan),
Dordrecht: Kluwer Acad. Publ., 2004 pp.157-168
;
_diffrn_radiation_monochromator graphite
_diffrn_radiation_source 'fine-focus sealed tube'
_diffrn_radiation_type MoK\a
_diffrn_radiation_wavelength 0.71073
_diffrn_reflns_av_R_equivalents 0.4445
_diffrn_reflns_av_sigmaI/netI 0.3589
_diffrn_reflns_limit_h_max 24
_diffrn_reflns_limit_h_min -24
_diffrn_reflns_limit_k_max 27
_diffrn_reflns_limit_k_min -26
_diffrn_reflns_limit_l_max 5
_diffrn_reflns_limit_l_min -5
_diffrn_reflns_number 8700
_diffrn_reflns_theta_full 28.24
_diffrn_reflns_theta_max 28.24
_diffrn_reflns_theta_min 3.73
_exptl_absorpt_coefficient_mu 1.119
_exptl_absorpt_correction_T_max 0.874
_exptl_absorpt_correction_T_min 0.796
_exptl_absorpt_correction_type numerical
_exptl_absorpt_process_details
;   
Xcalibur CCD System, CrysAlisPro Software System, version 171.37.31;
 Oxford Diffraction Poland, 2014 
;
_exptl_crystal_colour blue
_exptl_crystal_density_diffrn 1.788
_exptl_crystal_density_method 'not measured'
_exptl_crystal_description prism
_exptl_crystal_F_000 2100
_exptl_crystal_size_max 0.21
_exptl_crystal_size_mid 0.17
_exptl_crystal_size_min 0.12
_refine_diff_density_max 0.269
_refine_diff_density_min -0.253
_refine_diff_density_rms 0.069
_refine_ls_extinction_method none
_refine_ls_goodness_of_fit_ref 0.912
_refine_ls_hydrogen_treatment mixed
_refine_ls_matrix_type full
_refine_ls_number_parameters 150
_refine_ls_number_reflns 1006
_refine_ls_number_restraints 105
_refine_ls_restrained_S_all 0.893
_refine_ls_R_factor_all 0.3042
_refine_ls_R_factor_gt 0.0775
_refine_ls_shift/su_max 0.000
_refine_ls_shift/su_mean 0.000
_refine_ls_structure_factor_coef Fsqd
_refine_ls_weighting_details 'calc w=1/[\s^2^(Fo^2^)+(0.0100P)^2^+0.0010P] where P=(Fo^2^+2Fc^2^)/3'
_refine_ls_weighting_scheme calc
_refine_ls_wR_factor_gt 0.1058
_refine_ls_wR_factor_ref 0.1628
_reflns_number_gt 272
_reflns_number_total 1006
_reflns_threshold_expression >2sigma(I)
_cod_data_source_file ja5b04303_si_004.cif
_cod_data_source_block 2.36_GPa
_cod_original_sg_symbol_H-M I41/a
_cod_database_code 4124228

loop_
_symmetry_equiv_pos_as_xyz
'x, y, z'
'-x+1/2, -y, z+1/2'
'-y+3/4, x+1/4, z+1/4'
'y+3/4, -x+3/4, z+3/4'
'x+1/2, y+1/2, z+1/2'
'-x+1, -y+1/2, z+1'
'-y+5/4, x+3/4, z+3/4'
'y+5/4, -x+5/4, z+5/4'
'-x, -y, -z'
'x-1/2, y, -z-1/2'
'y-3/4, -x-1/4, -z-1/4'
'-y-3/4, x-3/4, -z-3/4'
'-x+1/2, -y+1/2, -z+1/2'
'x, y+1/2, -z'
'y-1/4, -x+1/4, -z+1/4'
'-y-1/4, x-1/4, -z-1/4'

loop_
_atom_site_label
_atom_site_type_symbol
_atom_site_fract_x
_atom_site_fract_y
_atom_site_fract_z
_atom_site_U_iso_or_equiv
_atom_site_adp_type
_atom_site_occupancy
_atom_site_symmetry_multiplicity
_atom_site_calc_flag
_atom_site_refinement_flags
Nb Nb 0.5000 0.7500 0.6250 0.092(3) Uani 1 4 d SU
Fe Fe 0.2500 0.7500 0.7500 0.088(3) Uani 1 2 d SU
C1 C 0.3945(7) 0.7659(6) 0.699(3) 0.055(7) Uani 1 1 d U
N1 N 0.3426(5) 0.7679(5) 0.729(2) 0.068(6) Uani 1 1 d U
C2 C 0.5625(8) 0.7386(7) 0.428(3) 0.060(8) Uani 1 1 d U
N2 N 0.5911(8) 0.7356(7) 0.315(3) 0.094(8) Uani 1 1 d U
N11 N 0.2287(7) 0.8338(6) 0.847(3) 0.065(7) Uani 1 1 d U
N12 N 0.2686(6) 0.8579(7) 0.950(3) 0.082(7) Uani 1 1 d U
H12 H 0.3024 0.8384 0.9847 0.098 Uiso 1 1 calc R
C13 C 0.2471(8) 0.9185(8) 0.993(3) 0.073(8) Uani 1 1 d U
H13 H 0.2691 0.9466 1.0567 0.087 Uiso 1 1 calc R
C14 C 0.1908(8) 0.9304(8) 0.931(3) 0.090(8) Uani 1 1 d U
H14 H 0.1641 0.9665 0.9437 0.108 Uiso 1 1 calc R
C15 C 0.1807(7) 0.8770(7) 0.844(3) 0.059(7) Uani 1 1 d U
H15 H 0.1434 0.8715 0.7875 0.071 Uiso 1 1 calc R
N21 N 0.2375(8) 0.7924(7) 0.559(3) 0.077(7) Uani 1 1 d U
N22 N 0.2817(7) 0.7955(7) 0.460(4) 0.082(7) Uani 1 1 d U
H22 H 0.3202 0.7811 0.4770 0.098 Uiso 1 1 calc R
C23 C 0.2666(9) 0.8223(8) 0.324(4) 0.087(9) Uani 1 1 d U
H23 H 0.2931 0.8261 0.2412 0.104 Uiso 1 1 calc R
C24 C 0.2033(8) 0.8418(7) 0.341(4) 0.072(8) Uani 1 1 d U
H24 H 0.1768 0.8615 0.2713 0.086 Uiso 1 1 calc R
C25 C 0.1869(8) 0.8254(8) 0.488(4) 0.074(8) Uani 1 1 d U
H25 H 0.1473 0.8354 0.5326 0.088 Uiso 1 1 calc R
O1 O 0.3858(6) 0.8076(4) 1.040(2) 0.090(6) Uani 1 1 d DU
H1A H 0.374(6) 0.780(6) 1.116(12) 0.108 Uiso 1 1 d D
H1B H 0.419(5) 0.783(5) 1.000(15) 0.108 Uiso 1 1 d D

loop_
_atom_site_aniso_label
_atom_site_aniso_U_11
_atom_site_aniso_U_22
_atom_site_aniso_U_33
_atom_site_aniso_U_23
_atom_site_aniso_U_13
_atom_site_aniso_U_12
Nb 0.0521(14) 0.0521(14) 0.172(9) 0.000 0.000 0.000
Fe 0.050(2) 0.067(3) 0.148(11) -0.001(3) 0.008(3) -0.0013(17)
C1 0.049(8) 0.053(8) 0.06(2) 0.002(9) 0.010(10) -0.008(8)
N1 0.038(6) 0.053(7) 0.11(2) -0.003(8) 0.008(9) -0.005(6)
C2 0.060(10) 0.045(9) 0.08(2) 0.031(11) 0.006(12) -0.004(8)
N2 0.103(11) 0.073(10) 0.11(2) 0.011(12) 0.016(12) -0.005(8)
N11 0.073(9) 0.058(8) 0.06(2) 0.018(9) -0.014(10) -0.002(7)
N12 0.059(8) 0.076(9) 0.11(2) -0.001(10) 0.003(10) 0.008(8)
C13 0.056(9) 0.096(11) 0.07(2) -0.016(12) -0.006(11) -0.008(9)
C14 0.079(11) 0.080(11) 0.11(2) 0.000(13) 0.001(12) 0.006(9)
C15 0.054(9) 0.073(10) 0.05(2) -0.009(11) -0.001(10) -0.005(8)
N21 0.083(10) 0.070(9) 0.08(2) -0.002(11) 0.007(12) -0.008(9)
N22 0.060(9) 0.097(10) 0.09(2) 0.001(12) 0.002(12) -0.008(8)
C23 0.067(11) 0.096(12) 0.10(2) 0.023(13) -0.020(13) 0.021(9)
C24 0.078(11) 0.065(10) 0.07(2) 0.024(12) -0.002(13) 0.018(8)
C25 0.066(10) 0.080(10) 0.08(2) 0.013(13) 0.016(14) 0.006(9)
O1 0.096(8) 0.076(7) 0.098(19) -0.014(8) -0.003(8) 0.020(6)

loop_
_atom_type_symbol
_atom_type_description
_atom_type_scat_dispersion_real
_atom_type_scat_dispersion_imag
_atom_type_scat_source
C C 0.0033 0.0016 'International Tables Vol C Tables 4.2.6.8 and 6.1.1.4'
H H 0.0000 0.0000 'International Tables Vol C Tables 4.2.6.8 and 6.1.1.4'
N N 0.0061 0.0033 'International Tables Vol C Tables 4.2.6.8 and 6.1.1.4'
O O 0.0106 0.0060 'International Tables Vol C Tables 4.2.6.8 and 6.1.1.4'
Fe Fe 0.3463 0.8444 'International Tables Vol C Tables 4.2.6.8 and 6.1.1.4'
Nb Nb -2.0727 0.6215 'International Tables Vol C Tables 4.2.6.8 and 6.1.1.4'

loop_
_geom_angle_atom_site_label_1
_geom_angle_atom_site_label_2
_geom_angle_atom_site_label_3
_geom_angle
_geom_angle_site_symmetry_1
_geom_angle_site_symmetry_3
C2 Nb C2 130.7(8) 6_564 15_566
C2 Nb C2 130.7(8) 6_564 12_767
C2 Nb C2 72.3(12) 15_566 12_767
C2 Nb C2 72.3(12) 6_564 .
C2 Nb C2 130.7(8) 15_566 .
C2 Nb C2 130.7(8) 12_767 .
C2 Nb C1 77.4(6) 6_564 12_767
C2 Nb C1 70.8(8) 15_566 12_767
C2 Nb C1 143.0(9) 12_767 12_767
C2 Nb C1 75.4(6) . 12_767
C2 Nb C1 70.8(8) 6_564 .
C2 Nb C1 75.4(6) 15_566 .
C2 Nb C1 77.4(6) 12_767 .
C2 Nb C1 143.0(9) . .
C1 Nb C1 94.9(3) 12_767 .
C2 Nb C1 75.4(6) 6_564 15_566
C2 Nb C1 143.0(9) 15_566 15_566
C2 Nb C1 70.8(8) 12_767 15_566
C2 Nb C1 77.4(6) . 15_566
C1 Nb C1 146.1(12) 12_767 15_566
C1 Nb C1 94.9(3) . 15_566
C2 Nb C1 143.0(9) 6_564 6_564
C2 Nb C1 77.4(6) 15_566 6_564
C2 Nb C1 75.4(6) 12_767 6_564
C2 Nb C1 70.8(8) . 6_564
C1 Nb C1 94.9(3) 12_767 6_564
C1 Nb C1 146.1(12) . 6_564
C1 Nb C1 94.9(3) 15_566 6_564
N1 Fe N1 180.00(13) 13_566 .
N1 Fe N21 87.6(7) 13_566 13_566
N1 Fe N21 92.4(7) . 13_566
N1 Fe N21 92.4(7) 13_566 .
N1 Fe N21 87.6(7) . .
N21 Fe N21 180.0(8) 13_566 .
N1 Fe N11 95.5(5) 13_566 13_566
N1 Fe N11 84.5(5) . 13_566
N21 Fe N11 88.7(8) 13_566 13_566
N21 Fe N11 91.3(8) . 13_566
N1 Fe N11 84.5(5) 13_566 .
N1 Fe N11 95.5(5) . .
N21 Fe N11 91.3(8) 13_566 .
N21 Fe N11 88.7(8) . .
N11 Fe N11 180.0(12) 13_566 .
N1 C1 Nb 173.3(14) . .
C1 N1 Fe 164.4(15) . .
N2 C2 Nb 174(2) . .
C15 N11 N12 102.9(15) . .
C15 N11 Fe 137.4(15) . .
N12 N11 Fe 119.7(12) . .
N11 N12 C13 109.6(14) . .
C14 C13 N12 109.2(17) . .
C13 C14 C15 103.5(16) . .
N11 C15 C14 114.3(17) . .
N22 N21 C25 100(3) . .
N22 N21 Fe 123.5(19) . .
C25 N21 Fe 136.0(19) . .
N21 N22 C23 119(2) . .
C24 C23 N22 103(3) . .
C23 C24 C25 105(2) . .
N21 C25 C24 111.6(18) . .

loop_
_geom_bond_atom_site_label_1
_geom_bond_atom_site_label_2
_geom_bond_distance
_geom_bond_site_symmetry_2
Nb C2 2.21(3) 6_564
Nb C2 2.21(3) 15_566
Nb C2 2.21(3) 12_767
Nb C2 2.21(3) .
Nb C1 2.291(15) 12_767
Nb C1 2.291(15) .
Nb C1 2.291(15) 15_566
Nb C1 2.291(15) 6_564
Fe N1 1.948(10) 13_566
Fe N1 1.948(10) .
Fe N21 1.96(3) 13_566
Fe N21 1.96(3) .
Fe N11 1.984(15) 13_566
Fe N11 1.984(15) .
C1 N1 1.102(15) .
C2 N2 1.18(3) .
N11 C15 1.327(15) .
N11 N12 1.34(2) .
N12 C13 1.379(17) .
C13 C14 1.31(2) .
C14 C15 1.37(2) .
N21 N22 1.28(3) .
N21 C25 1.40(3) .
N22 C23 1.38(4) .
C23 C24 1.37(2) .
C24 C25 1.41(4) .
